data_7156886
loop_
_publ_author_name
'Halder, Nyancy'
'Sangeetha, Mohandas'
'Usharani, Dandamudi'
'Rath, Harapriya'

_publ_section_title
;
 meso-Aryl substituted stable unorthodox 5,10-porphodimethenes with \a,\b
 and \b,\b-N-methyl pyrrole connectivities: synthesis and spectroscopic,
 solid state and theoretical characterization.
;
_journal_issue 25
_journal_name_full 'Organic &amp; biomolecular chemistry'
_journal_page_first 6131
_journal_page_last 6135
_journal_paper_doi 10.1039/c9ob01062a
_journal_volume 17
_journal_year 2019
_chemical_formula_moiety 'C46 H36 N4 O, C2 H4 Cl2, 3(O)'
_chemical_formula_sum 'C48 H40 Cl2 N4 O4'
_chemical_formula_weight 807.74
_space_group_crystal_system trigonal
_space_group_IT_number 148
_space_group_name_Hall '-R 3'
_space_group_name_H-M_alt 'R -3 :H'
_symmetry_space_group_name_Hall '-R 3'
_symmetry_space_group_name_H-M 'R -3 :H'
_atom_sites_solution_hydrogens mixed
_audit_creation_method SHELXL-2018/3
_audit_update_record
;
2018-07-31 deposited with the CCDC.    2019-05-31 downloaded from the CCDC.
;
_cell_angle_alpha 90
_cell_angle_beta 90
_cell_angle_gamma 120
_cell_formula_units_Z 18
_cell_length_a 36.646(2)
_cell_length_b 36.646(2)
_cell_length_c 17.5414(13)
_cell_measurement_reflns_used 9905
_cell_measurement_temperature 100(2)
_cell_measurement_theta_max 25
_cell_measurement_theta_min 2
_cell_volume 20401(2)
_computing_cell_refinement 'Bruker SAINT'
_computing_data_collection 'Bruker APEX2'
_computing_data_reduction 'Bruker SAINT'
_computing_molecular_graphics 'Bruker SHELXTL'
_computing_publication_material 'Bruker SHELXTL'
_computing_structure_refinement 'SHELXL-2014 (Sheldrick 2014)'
_computing_structure_solution 'SHELXS-97 (Sheldrick 2008)'
_diffrn_ambient_temperature 100(2)
_diffrn_measured_fraction_theta_full 0.908
_diffrn_measured_fraction_theta_max 0.908
_diffrn_measurement_device_type 'Bruker APEX-II CCD'
_diffrn_measurement_method '\f and \w scans'
_diffrn_radiation_type MoK\a
_diffrn_radiation_wavelength 0.71073
_diffrn_reflns_av_R_equivalents 0.1465
_diffrn_reflns_av_unetI/netI 0.0996
_diffrn_reflns_Laue_measured_fraction_full 0.908
_diffrn_reflns_Laue_measured_fraction_max 0.908
_diffrn_reflns_limit_h_max 43
_diffrn_reflns_limit_h_min -43
_diffrn_reflns_limit_k_max 43
_diffrn_reflns_limit_k_min -41
_diffrn_reflns_limit_l_max 20
_diffrn_reflns_limit_l_min -20
_diffrn_reflns_number 54220
_diffrn_reflns_point_group_measured_fraction_full 0.908
_diffrn_reflns_point_group_measured_fraction_max 0.908
_diffrn_reflns_theta_full 24.999
_diffrn_reflns_theta_max 24.999
_diffrn_reflns_theta_min 2.223
_exptl_absorpt_coefficient_mu 0.189
_exptl_absorpt_correction_type none
_exptl_crystal_colour RED
_exptl_crystal_density_diffrn 1.183
_exptl_crystal_description BLOCK
_exptl_crystal_F_000 7596
_exptl_crystal_size_max 0.1
_exptl_crystal_size_mid 0.1
_exptl_crystal_size_min 0.1
_refine_diff_density_max 1.694
_refine_diff_density_min -0.755
_refine_diff_density_rms 0.129
_refine_ls_extinction_method none
_refine_ls_goodness_of_fit_ref 1.151
_refine_ls_hydrogen_treatment mixed
_refine_ls_matrix_type full
_refine_ls_number_parameters 535
_refine_ls_number_reflns 7247
_refine_ls_number_restraints 0
_refine_ls_restrained_S_all 1.151
_refine_ls_R_factor_all 0.1589
_refine_ls_R_factor_gt 0.1119
_refine_ls_shift/su_max 0.000
_refine_ls_shift/su_mean 0.000
_refine_ls_structure_factor_coef Fsqd
_refine_ls_weighting_details 'w=1/[\s^2^(Fo^2^)+(0.2000P)^2^] where P=(Fo^2^+2Fc^2^)/3'
_refine_ls_weighting_scheme calc
_refine_ls_wR_factor_gt 0.2936
_refine_ls_wR_factor_ref 0.3293
_reflns_Friedel_coverage 0.000
_reflns_number_gt 4393
_reflns_number_total 7247
_reflns_threshold_expression 'I > 2\s(I)'
_cod_data_source_file c9ob01062a2.cif
_cod_data_source_block shelx
_cod_depositor_comments 'Adding full bibliography for 7156886--7156887.cif.'
_cod_original_cell_volume 20401(3)
_cod_database_code 7156886
_shelx_shelxl_version_number 2018/3
_shelx_space_group_comment
;
The symmetry employed for this shelxl refinement is uniquely defined
by the following loop, which should always be used as a source of
symmetry information in preference to the above space-group names.
They are only intended as comments.
;

loop_
_space_group_symop_operation_xyz
'x, y, z'
'-y, x-y, z'
'-x+y, -x, z'
'x+2/3, y+1/3, z+1/3'
'-y+2/3, x-y+1/3, z+1/3'
'-x+y+2/3, -x+1/3, z+1/3'
'x+1/3, y+2/3, z+2/3'
'-y+1/3, x-y+2/3, z+2/3'
'-x+y+1/3, -x+2/3, z+2/3'
'-x, -y, -z'
'y, -x+y, -z'
'x-y, x, -z'
'-x+2/3, -y+1/3, -z+1/3'
'y+2/3, -x+y+1/3, -z+1/3'
'x-y+2/3, x+1/3, -z+1/3'
'-x+1/3, -y+2/3, -z+2/3'
'y+1/3, -x+y+2/3, -z+2/3'
'x-y+1/3, x+2/3, -z+2/3'

loop_
_atom_site_label
_atom_site_type_symbol
_atom_site_fract_x
_atom_site_fract_y
_atom_site_fract_z
_atom_site_U_iso_or_equiv
_atom_site_adp_type
_atom_site_occupancy
_atom_site_site_symmetry_order
_atom_site_calc_flag
_atom_site_refinement_flags_posn
_atom_site_refinement_flags_adp
C1 C 0.36990(15) 0.18664(16) 0.3014(3) 0.0279(11) Uani 1 1 d . .
H1 H 0.357594 0.203818 0.309284 0.033 Uiso 1 1 calc R U
C1S C 0.5143(3) 0.1103(4) 0.0501(4) 0.080(3) Uani 1 1 d . .
H1S1 H 0.484817 0.089549 0.063762 0.096 Uiso 1 1 calc R U
H1S2 H 0.533021 0.106225 0.085231 0.096 Uiso 1 1 calc R U
C2 C 0.37609(15) 0.16321(15) 0.3571(3) 0.0278(11) Uani 1 1 d . .
C2S C 0.5207(3) 0.1523(3) 0.0609(4) 0.070(2) Uani 1 1 d . .
H2S1 H 0.550319 0.173003 0.048130 0.084 Uiso 1 1 calc R U
H2S2 H 0.516378 0.155969 0.115431 0.084 Uiso 1 1 calc R U
C3 C 0.39539(15) 0.14266(16) 0.3200(3) 0.0273(10) Uani 1 1 d . .
H3 H 0.403888 0.124742 0.343550 0.033 Uiso 1 1 calc R U
C4 C 0.39950(15) 0.15319(15) 0.2453(3) 0.0260(10) Uani 1 1 d . .
C5 C 0.41280(16) 0.13668(17) 0.1784(3) 0.0267(10) Uani 1 1 d . .
C6 C 0.44038(15) 0.11999(15) 0.2052(3) 0.0251(10) Uani 1 1 d . .
C7 C 0.43785(16) 0.08143(15) 0.1999(3) 0.0272(10) Uani 1 1 d . .
H7 H 0.416087 0.057063 0.175660 0.033 Uiso 1 1 calc R U
C8 C 0.47344(16) 0.08453(15) 0.2371(3) 0.0263(10) Uani 1 1 d . .
H8 H 0.479553 0.062380 0.243159 0.032 Uiso 1 1 calc R U
C9 C 0.49758(15) 0.12487(15) 0.2629(3) 0.0239(10) Uani 1 1 d . .
C10 C 0.53788(15) 0.14489(15) 0.3085(3) 0.0234(10) Uani 1 1 d . .
C11 C 0.56338(15) 0.15951(15) 0.4486(3) 0.0259(11) Uani 1 1 d . .
C12 C 0.53037(15) 0.15034(14) 0.3910(3) 0.0232(10) Uani 1 1 d . .
C13 C 0.49723(15) 0.14821(15) 0.4273(3) 0.0252(10) Uani 1 1 d . .
H13 H 0.471508 0.142257 0.403705 0.030 Uiso 1 1 calc R U
C14 C 0.50642(15) 0.15640(15) 0.5089(3) 0.0267(10) Uani 1 1 d . .
C15 C 0.48064(17) 0.15661(16) 0.5643(3) 0.0298(11) Uani 1 1 d . .
C16 C 0.43973(16) 0.15321(16) 0.5492(3) 0.0301(11) Uani 1 1 d . .
C17 C 0.40909(19) 0.14583(19) 0.6088(3) 0.0409(14) Uani 1 1 d . .
H17 H 0.411212 0.140756 0.661271 0.049 Uiso 1 1 calc R U
C18 C 0.37709(18) 0.1477(2) 0.5744(3) 0.0422(14) Uani 1 1 d . .
H18 H 0.352165 0.143968 0.598148 0.051 Uiso 1 1 calc R U
C19 C 0.38790(16) 0.15631(17) 0.4946(3) 0.0310(11) Uani 1 1 d . .
C20 C 0.36522(15) 0.16169(16) 0.4373(3) 0.0290(11) Uani 1 1 d . .
C21 C 0.37361(17) 0.10215(17) 0.1358(3) 0.0338(12) Uani 1 1 d . .
C22 C 0.33943(19) 0.07141(19) 0.1751(4) 0.0429(14) Uani 1 1 d . .
H22 H 0.339782 0.070473 0.229248 0.052 Uiso 1 1 calc R U
C23 C 0.3039(2) 0.0414(2) 0.1340(5) 0.0582(19) Uani 1 1 d . .
H23 H 0.280124 0.020181 0.160537 0.070 Uiso 1 1 calc R U
C24 C 0.3036(2) 0.0426(2) 0.0567(4) 0.0567(19) Uani 1 1 d . .
H24 H 0.279665 0.022239 0.029352 0.068 Uiso 1 1 calc R U
C25 C 0.3368(3) 0.0722(2) 0.0187(4) 0.0577(19) Uani 1 1 d . .
H25 H 0.336108 0.072658 -0.035381 0.069 Uiso 1 1 calc R U
C26 C 0.3726(2) 0.1026(2) 0.0570(3) 0.0444(14) Uani 1 1 d . .
H26 H 0.396072 0.123434 0.029186 0.053 Uiso 1 1 calc R U
C27 C 0.57044(14) 0.18632(14) 0.2716(3) 0.0225(10) Uani 1 1 d . .
C28 C 0.59718(15) 0.18615(16) 0.2161(3) 0.0282(11) Uani 1 1 d . .
H28 H 0.596615 0.160592 0.204109 0.034 Uiso 1 1 calc R U
C29 C 0.62474(17) 0.22275(17) 0.1777(3) 0.0325(12) Uani 1 1 d . .
H29 H 0.642549 0.222004 0.139108 0.039 Uiso 1 1 calc R U
C30 C 0.62649(16) 0.26037(17) 0.1953(3) 0.0312(11) Uani 1 1 d . .
H30 H 0.645205 0.285438 0.168607 0.037 Uiso 1 1 calc R U
C31 C 0.60073(17) 0.26110(16) 0.2520(3) 0.0319(11) Uani 1 1 d . .
H31 H 0.602170 0.286966 0.264824 0.038 Uiso 1 1 calc R U
C32 C 0.57285(16) 0.22467(16) 0.2903(3) 0.0273(10) Uani 1 1 d . .
H32 H 0.555365 0.225637 0.329331 0.033 Uiso 1 1 calc R U
C33 C 0.49271(17) 0.16141(19) 0.6467(3) 0.0351(12) Uani 1 1 d . .
C34 C 0.4910(2) 0.1280(2) 0.6869(3) 0.0484(15) Uani 1 1 d . .
H34 H 0.482054 0.101865 0.662061 0.058 Uiso 1 1 calc R U
C35 C 0.5023(3) 0.1327(3) 0.7636(3) 0.060(2) Uani 1 1 d . .
H35 H 0.500769 0.109502 0.790864 0.072 Uiso 1 1 calc R U
C36 C 0.5157(2) 0.1702(3) 0.8000(4) 0.061(2) Uani 1 1 d . .
H36 H 0.524438 0.173585 0.851730 0.073 Uiso 1 1 calc R U
C37 C 0.5165(3) 0.2038(3) 0.7601(4) 0.062(2) Uani 1 1 d . .
H37 H 0.524581 0.229703 0.785149 0.075 Uiso 1 1 calc R U
C38 C 0.5054(2) 0.1987(2) 0.6846(3) 0.0473(15) Uani 1 1 d . .
H38 H 0.506451 0.221715 0.657565 0.057 Uiso 1 1 calc R U
C39 C 0.32890(17) 0.16740(19) 0.4559(3) 0.0389(13) Uani 1 1 d . .
C40 C 0.3305(2) 0.1940(2) 0.5132(3) 0.0460(15) Uani 1 1 d . .
H40 H 0.355607 0.208874 0.542331 0.055 Uiso 1 1 calc R U
C41 C 0.2974(3) 0.1996(3) 0.5291(4) 0.063(2) Uani 1 1 d . .
H41 H 0.299455 0.218148 0.568788 0.075 Uiso 1 1 calc R U
C42 C 0.2605(3) 0.1781(3) 0.4870(5) 0.075(3) Uani 1 1 d . .
H42 H 0.237402 0.182311 0.497077 0.090 Uiso 1 1 calc R U
C43 C 0.2576(2) 0.1507(2) 0.4309(5) 0.0575(19) Uani 1 1 d . .
H43 H 0.232105 0.135151 0.403221 0.069 Uiso 1 1 calc R U
C44 C 0.29149(18) 0.1456(2) 0.4145(4) 0.0464(15) Uani 1 1 d . .
H44 H 0.289436 0.127113 0.374619 0.056 Uiso 1 1 calc R U
C45 C 0.38568(17) 0.20229(17) 0.1636(3) 0.0318(11) Uani 1 1 d . .
H45A H 0.397391 0.192809 0.122983 0.048 Uiso 1 1 calc R U
H45B H 0.357121 0.195661 0.149604 0.048 Uiso 1 1 calc R U
H45C H 0.403504 0.232791 0.170417 0.048 Uiso 1 1 calc R U
C46 C 0.57514(19) 0.1771(2) 0.5846(3) 0.0432(14) Uani 1 1 d . .
H46A H 0.559423 0.177715 0.629247 0.065 Uiso 1 1 calc R U
H46B H 0.585773 0.157688 0.594047 0.065 Uiso 1 1 calc R U
H46C H 0.598871 0.205401 0.574909 0.065 Uiso 1 1 calc R U
N1 N 0.38426(12) 0.18089(13) 0.2344(2) 0.0263(9) Uani 1 1 d . .
N2 N 0.47705(14) 0.14609(17) 0.2433(2) 0.0252(10) Uani 1 1 d . .
N3 N 0.54746(13) 0.16280(13) 0.5185(2) 0.0270(9) Uani 1 1 d . .
N4 N 0.42694(13) 0.15879(13) 0.4810(2) 0.0283(9) Uani 1 1 d . .
O1 O 0.59781(11) 0.16298(11) 0.43957(19) 0.0312(8) Uani 1 1 d . .
O2 O 0.5563(4) 0.2088(3) 0.9964(5) 0.139(3) Uani 1 1 d . .
O3 O 0.3959(2) 0.0339(2) 0.7585(6) 0.137(4) Uani 1 1 d . .
O5 O 0.4034(2) 0.0252(2) 0.0009(5) 0.103(2) Uani 1 1 d . .
Cl1 Cl 0.52428(8) 0.10012(8) -0.04666(11) 0.0756(7) Uani 1 1 d . .
Cl2 Cl 0.48678(7) 0.16342(7) 0.00500(11) 0.0706(6) Uani 1 1 d . .
H1N H 0.4832(16) 0.1648(16) 0.250(3) 0.002(14) Uiso 1 1 d . .
H5 H 0.4273(19) 0.1571(19) 0.148(3) 0.028(14) Uiso 1 1 d . .
H10 H 0.5514(15) 0.1286(16) 0.301(3) 0.016(12) Uiso 1 1 d . .

loop_
_atom_site_aniso_label
_atom_site_aniso_U_11
_atom_site_aniso_U_22
_atom_site_aniso_U_33
_atom_site_aniso_U_23
_atom_site_aniso_U_13
_atom_site_aniso_U_12
C1 0.023(2) 0.029(3) 0.034(3) -0.006(2) -0.006(2) 0.015(2)
C1S 0.098(7) 0.127(8) 0.041(4) 0.020(4) 0.010(4) 0.075(6)
C2 0.020(2) 0.026(3) 0.035(3) -0.002(2) -0.0038(19) 0.010(2)
C2S 0.057(4) 0.125(8) 0.029(3) -0.005(4) 0.000(3) 0.046(5)
C3 0.026(2) 0.029(3) 0.028(2) -0.001(2) -0.0030(19) 0.014(2)
C4 0.022(2) 0.026(3) 0.031(2) -0.0015(19) -0.0030(19) 0.012(2)
C5 0.025(3) 0.028(3) 0.027(2) -0.003(2) -0.004(2) 0.013(2)
C6 0.026(2) 0.029(3) 0.023(2) -0.0043(19) -0.0037(19) 0.015(2)
C7 0.029(3) 0.022(2) 0.029(2) -0.0025(19) -0.002(2) 0.011(2)
C8 0.033(3) 0.023(2) 0.026(2) -0.0009(19) -0.004(2) 0.016(2)
C9 0.025(2) 0.022(2) 0.025(2) 0.0012(18) -0.0006(19) 0.012(2)
C10 0.021(2) 0.023(2) 0.026(2) -0.0021(18) -0.0026(18) 0.012(2)
C11 0.027(3) 0.022(2) 0.028(2) 0.0064(19) -0.0010(19) 0.011(2)
C12 0.023(2) 0.021(2) 0.024(2) 0.0036(18) 0.0001(18) 0.0099(19)
C13 0.022(2) 0.026(2) 0.026(2) 0.0013(19) -0.0013(18) 0.010(2)
C14 0.026(3) 0.024(2) 0.029(2) 0.0052(19) 0.000(2) 0.012(2)
C15 0.037(3) 0.030(3) 0.024(2) 0.0032(19) -0.001(2) 0.017(2)
C16 0.026(3) 0.031(3) 0.027(2) 0.006(2) 0.007(2) 0.010(2)
C17 0.042(3) 0.052(4) 0.029(3) 0.011(2) 0.013(2) 0.023(3)
C18 0.034(3) 0.057(4) 0.035(3) 0.013(3) 0.015(2) 0.023(3)
C19 0.027(3) 0.035(3) 0.030(3) 0.005(2) 0.008(2) 0.014(2)
C20 0.020(2) 0.029(3) 0.036(3) 0.002(2) 0.007(2) 0.011(2)
C21 0.033(3) 0.032(3) 0.041(3) -0.012(2) -0.016(2) 0.020(2)
C22 0.037(3) 0.039(3) 0.050(3) -0.010(3) -0.014(3) 0.017(3)
C23 0.041(4) 0.036(3) 0.092(5) -0.011(3) -0.021(4) 0.015(3)
C24 0.066(5) 0.046(4) 0.064(4) -0.018(3) -0.042(4) 0.033(4)
C25 0.069(5) 0.060(4) 0.051(4) -0.024(3) -0.034(4) 0.038(4)
C26 0.055(4) 0.046(3) 0.038(3) -0.011(3) -0.017(3) 0.029(3)
C27 0.024(2) 0.023(2) 0.021(2) -0.0024(18) -0.0040(18) 0.013(2)
C28 0.026(3) 0.029(3) 0.031(3) -0.002(2) 0.001(2) 0.015(2)
C29 0.029(3) 0.037(3) 0.034(3) 0.002(2) 0.006(2) 0.018(2)
C30 0.027(3) 0.033(3) 0.031(3) 0.004(2) 0.002(2) 0.013(2)
C31 0.037(3) 0.024(3) 0.037(3) 0.000(2) 0.001(2) 0.017(2)
C32 0.027(3) 0.026(3) 0.030(2) -0.002(2) 0.0009(19) 0.014(2)
C33 0.035(3) 0.049(3) 0.024(2) 0.004(2) 0.002(2) 0.023(3)
C34 0.062(4) 0.061(4) 0.037(3) 0.014(3) 0.009(3) 0.043(4)
C35 0.084(5) 0.094(6) 0.029(3) 0.014(3) 0.006(3) 0.065(5)
C36 0.063(4) 0.106(6) 0.028(3) 0.006(4) 0.003(3) 0.052(5)
C37 0.070(5) 0.087(5) 0.040(4) -0.020(3) -0.011(3) 0.047(4)
C38 0.058(4) 0.058(4) 0.034(3) -0.001(3) -0.002(3) 0.035(3)
C39 0.030(3) 0.042(3) 0.047(3) 0.014(3) 0.014(2) 0.020(3)
C40 0.050(4) 0.056(4) 0.042(3) 0.016(3) 0.024(3) 0.033(3)
C41 0.072(5) 0.088(6) 0.050(4) 0.020(4) 0.030(4) 0.056(5)
C42 0.058(5) 0.095(6) 0.097(6) 0.052(5) 0.048(5) 0.056(5)
C43 0.029(3) 0.070(5) 0.075(5) 0.030(4) 0.009(3) 0.025(3)
C44 0.030(3) 0.047(4) 0.060(4) 0.016(3) 0.005(3) 0.018(3)
C45 0.030(3) 0.031(3) 0.033(3) 0.000(2) -0.008(2) 0.015(2)
C46 0.037(3) 0.067(4) 0.026(3) -0.001(3) -0.008(2) 0.026(3)
N1 0.024(2) 0.027(2) 0.031(2) -0.0021(16) -0.0048(16) 0.0143(18)
N2 0.025(2) 0.020(2) 0.034(2) -0.0024(19) -0.0060(17) 0.013(2)
N3 0.027(2) 0.033(2) 0.023(2) 0.0031(16) -0.0016(16) 0.0161(19)
N4 0.021(2) 0.034(2) 0.028(2) 0.0049(17) 0.0036(16) 0.0127(18)
O1 0.0273(19) 0.040(2) 0.0327(19) 0.0029(15) -0.0020(14) 0.0213(17)
O2 0.191(10) 0.155(8) 0.098(6) 0.006(5) 0.020(6) 0.108(8)
O3 0.067(4) 0.081(5) 0.213(10) 0.023(5) -0.057(5) -0.002(4)
O5 0.114(5) 0.078(4) 0.146(6) -0.021(4) 0.018(5) 0.071(4)
Cl1 0.0955(16) 0.1066(17) 0.0521(10) -0.0025(10) -0.0002(10) 0.0710(14)
Cl2 0.0853(14) 0.0921(15) 0.0568(11) -0.0013(10) -0.0019(9) 0.0611(12)

loop_
_atom_type_symbol
_atom_type_description
_atom_type_scat_dispersion_real
_atom_type_scat_dispersion_imag
_atom_type_scat_source
C C 0.0033 0.0016 'International Tables Vol C Tables 4.2.6.8 and 6.1.1.4'
H H 0.0000 0.0000 'International Tables Vol C Tables 4.2.6.8 and 6.1.1.4'
N N 0.0061 0.0033 'International Tables Vol C Tables 4.2.6.8 and 6.1.1.4'
O O 0.0106 0.0060 'International Tables Vol C Tables 4.2.6.8 and 6.1.1.4'
Cl Cl 0.1484 0.1585 'International Tables Vol C Tables 4.2.6.8 and 6.1.1.4'

loop_
_geom_angle_atom_site_label_1
_geom_angle_atom_site_label_2
_geom_angle_atom_site_label_3
_geom_angle
N1 C1 C2 108.6(4)
N1 C1 H1 125.7
C2 C1 H1 125.7
C2S C1S Cl1 113.6(6)
C2S C1S H1S1 108.8
Cl1 C1S H1S1 108.8
C2S C1S H1S2 108.8
Cl1 C1S H1S2 108.8
H1S1 C1S H1S2 107.7
C1 C2 C3 106.4(4)
C1 C2 C20 125.2(4)
C3 C2 C20 128.4(4)
C1S C2S Cl2 114.1(6)
C1S C2S H2S1 108.7
Cl2 C2S H2S1 108.7
C1S C2S H2S2 108.7
Cl2 C2S H2S2 108.7
H2S1 C2S H2S2 107.6
C4 C3 C2 107.8(4)
C4 C3 H3 126.1
C2 C3 H3 126.1
C3 C4 N1 108.1(4)
C3 C4 C5 130.6(5)
N1 C4 C5 120.9(4)
C6 C5 C4 109.8(4)
C6 C5 C21 111.0(4)
C4 C5 C21 110.4(4)
C6 C5 H5 108(4)
C4 C5 H5 109(4)
C21 C5 H5 109(4)
N2 C6 C7 106.8(4)
N2 C6 C5 119.7(4)
C7 C6 C5 133.5(4)
C6 C7 C8 107.6(4)
C6 C7 H7 126.2
C8 C7 H7 126.2
C9 C8 C7 108.2(4)
C9 C8 H8 125.9
C7 C8 H8 125.9
C8 C9 N2 106.8(4)
C8 C9 C10 130.5(4)
N2 C9 C10 122.6(4)
C12 C10 C9 112.0(4)
C12 C10 C27 112.3(4)
C9 C10 C27 110.3(4)
C12 C10 H10 114(3)
C9 C10 H10 108(3)
C27 C10 H10 100(3)
O1 C11 N3 124.5(4)
O1 C11 C12 128.6(5)
N3 C11 C12 106.9(4)
C13 C12 C11 107.6(4)
C13 C12 C10 132.1(4)
C11 C12 C10 120.2(4)
C12 C13 C14 110.1(4)
C12 C13 H13 124.9
C14 C13 H13 124.9
C15 C14 N3 126.9(4)
C15 C14 C13 127.6(4)
N3 C14 C13 105.5(4)
C14 C15 C16 123.7(4)
C14 C15 C33 121.7(5)
C16 C15 C33 114.5(4)
N4 C16 C17 111.9(5)
N4 C16 C15 124.8(4)
C17 C16 C15 123.1(5)
C18 C17 C16 106.2(5)
C18 C17 H17 126.9
C16 C17 H17 126.9
C17 C18 C19 107.1(5)
C17 C18 H18 126.5
C19 C18 H18 126.5
C20 C19 N4 122.2(4)
C20 C19 C18 128.2(5)
N4 C19 C18 109.7(5)
C19 C20 C2 122.5(4)
C19 C20 C39 120.4(5)
C2 C20 C39 117.1(5)
C22 C21 C26 119.5(5)
C22 C21 C5 121.1(5)
C26 C21 C5 119.4(5)
C21 C22 C23 119.1(6)
C21 C22 H22 120.4
C23 C22 H22 120.4
C24 C23 C22 120.3(7)
C24 C23 H23 119.9
C22 C23 H23 119.9
C25 C24 C23 120.4(6)
C25 C24 H24 119.8
C23 C24 H24 119.8
C24 C25 C26 121.3(6)
C24 C25 H25 119.3
C26 C25 H25 119.3
C21 C26 C25 119.3(7)
C21 C26 H26 120.3
C25 C26 H26 120.3
C28 C27 C32 118.7(4)
C28 C27 C10 119.8(4)
C32 C27 C10 121.5(4)
C27 C28 C29 120.9(5)
C27 C28 H28 119.6
C29 C28 H28 119.6
C30 C29 C28 120.3(5)
C30 C29 H29 119.8
C28 C29 H29 119.8
C31 C30 C29 119.2(5)
C31 C30 H30 120.4
C29 C30 H30 120.4
C30 C31 C32 120.9(5)
C30 C31 H31 119.5
C32 C31 H31 119.5
C31 C32 C27 119.9(5)
C31 C32 H32 120.1
C27 C32 H32 120.1
C38 C33 C34 118.3(5)
C38 C33 C15 121.1(5)
C34 C33 C15 120.5(5)
C33 C34 C35 120.4(7)
C33 C34 H34 119.8
C35 C34 H34 119.8
C36 C35 C34 120.5(7)
C36 C35 H35 119.7
C34 C35 H35 119.7
C35 C36 C37 119.4(6)
C35 C36 H36 120.3
C37 C36 H36 120.3
C38 C37 C36 119.3(7)
C38 C37 H37 120.4
C36 C37 H37 120.4
C37 C38 C33 122.1(6)
C37 C38 H38 119.0
C33 C38 H38 119.0
C40 C39 C44 117.8(6)
C40 C39 C20 122.4(6)
C44 C39 C20 119.9(5)
C41 C40 C39 122.0(7)
C41 C40 H40 119.0
C39 C40 H40 119.0
C40 C41 C42 119.7(8)
C40 C41 H41 120.1
C42 C41 H41 120.1
C43 C42 C41 119.5(7)
C43 C42 H42 120.2
C41 C42 H42 120.2
C42 C43 C44 120.4(7)
C42 C43 H43 119.8
C44 C43 H43 119.8
C43 C44 C39 120.5(7)
C43 C44 H44 119.7
C39 C44 H44 119.7
N1 C45 H45A 109.5
N1 C45 H45B 109.5
H45A C45 H45B 109.5
N1 C45 H45C 109.5
H45A C45 H45C 109.5
H45B C45 H45C 109.5
N3 C46 H46A 109.5
N3 C46 H46B 109.5
H46A C46 H46B 109.5
N3 C46 H46C 109.5
H46A C46 H46C 109.5
H46B C46 H46C 109.5
C1 N1 C4 109.0(4)
C1 N1 C45 124.9(4)
C4 N1 C45 126.0(4)
C9 N2 C6 110.5(5)
C9 N2 H1N 126(5)
C6 N2 H1N 124(5)
C11 N3 C14 109.8(4)
C11 N3 C46 119.2(4)
C14 N3 C46 130.4(4)
C16 N4 C19 105.2(4)

loop_
_geom_bond_atom_site_label_1
_geom_bond_atom_site_label_2
_geom_bond_distance
C1 N1 1.346(6)
C1 C2 1.393(7)
C1 H1 0.9500
C1S C2S 1.445(14)
C1S Cl1 1.815(8)
C1S H1S1 0.9900
C1S H1S2 0.9900
C2 C3 1.422(7)
C2 C20 1.455(7)
C2S Cl2 1.785(8)
C2S H2S1 0.9900
C2S H2S2 0.9900
C3 C4 1.354(7)
C3 H3 0.9500
C4 N1 1.395(6)
C4 C5 1.508(7)
C5 C6 1.495(7)
C5 C21 1.551(7)
C5 H5 0.85(6)
C6 N2 1.372(7)
C6 C7 1.372(7)
C7 C8 1.411(7)
C7 H7 0.9500
C8 C9 1.365(7)
C8 H8 0.9500
C9 N2 1.369(7)
C9 C10 1.509(7)
C10 C12 1.505(6)
C10 C27 1.529(7)
C10 H10 0.96(5)
C11 O1 1.214(6)
C11 N3 1.389(6)
C11 C12 1.480(7)
C12 C13 1.339(7)
C13 C14 1.467(7)
C13 H13 0.9500
C14 C15 1.358(7)
C14 N3 1.412(6)
C15 C16 1.465(8)
C15 C33 1.495(7)
C16 N4 1.337(7)
C16 C17 1.457(7)
C17 C18 1.350(9)
C17 H17 0.9500
C18 C19 1.446(7)
C18 H18 0.9500
C19 C20 1.380(7)
C19 N4 1.408(7)
C20 C39 1.483(7)
C21 C22 1.380(9)
C21 C26 1.382(8)
C22 C23 1.412(9)
C22 H22 0.9500
C23 C24 1.358(11)
C23 H23 0.9500
C24 C25 1.334(11)
C24 H24 0.9500
C25 C26 1.397(9)
C25 H25 0.9500
C26 H26 0.9500
C27 C28 1.383(7)
C27 C32 1.403(7)
C28 C29 1.385(7)
C28 H28 0.9500
C29 C30 1.383(8)
C29 H29 0.9500
C30 C31 1.381(7)
C30 H30 0.9500
C31 C32 1.384(7)
C31 H31 0.9500
C32 H32 0.9500
C33 C38 1.376(9)
C33 C34 1.386(8)
C34 C35 1.393(9)
C34 H34 0.9500
C35 C36 1.366(12)
C35 H35 0.9500
C36 C37 1.403(11)
C36 H36 0.9500
C37 C38 1.371(9)
C37 H37 0.9500
C38 H38 0.9500
C39 C40 1.380(9)
C39 C44 1.397(9)
C40 C41 1.357(9)
C40 H40 0.9500
C41 C42 1.388(13)
C41 H41 0.9500
C42 C43 1.373(13)
C42 H42 0.9500
C43 C44 1.374(9)
C43 H43 0.9500
C44 H44 0.9500
C45 N1 1.457(6)
C45 H45A 0.9800
C45 H45B 0.9800
C45 H45C 0.9800
C46 N3 1.454(7)
C46 H46A 0.9800
C46 H46B 0.9800
C46 H46C 0.9800
N2 H1N 0.62(5)
